data_7242903
loop_
_publ_author_name
'Mukhacheva, Anna A.'
'Komarov, Vladislav Yu.'
'Kokovkin, Vasily V.'
'Novikov, Alexander S.'
'Abramov, Pavel A.'
'Sokolov, Maxim N.'

_publ_section_title
;
 Unusual \p--\p interactions directed by the
 [{(C6H6)Ru}2W8O30(OH)2]6&#x2212; hybrid anion
;
_journal_issue 23
_journal_name_full CrystEngComm
_journal_page_first 4125
_journal_page_last 4135
_journal_paper_doi 10.1039/D1CE00319D
_journal_volume 23
_journal_year 2021
_chemical_formula_sum 'C12 H12 Na4.2 O54.4 Ru2 W8'
_chemical_formula_weight 2796.11
_space_group_crystal_system monoclinic
_space_group_IT_number 15
_space_group_name_Hall '-C 2yc'
_space_group_name_H-M_alt 'C 1 2/c 1'
_atom_sites_solution_hydrogens geom
_atom_sites_solution_primary direct
_atom_sites_solution_secondary difmap
_audit_creation_method SHELXL-2017/1
_audit_update_record
;
2021-02-19 deposited with the CCDC.	2021-05-21 downloaded from the CCDC.
;
_cell_angle_alpha 90
_cell_angle_beta 127.6560(10)
_cell_angle_gamma 90
_cell_formula_units_Z 4
_cell_length_a 25.5718(4)
_cell_length_b 17.0393(3)
_cell_length_c 17.3183(3)
_cell_measurement_reflns_used 9964
_cell_measurement_temperature 150(2)
_cell_measurement_theta_max 33.1001
_cell_measurement_theta_min 2.3603
_cell_volume 5974.14(19)
_computing_cell_refinement 'SAINT (Bruker-AXS, 2004)'
_computing_data_collection 'APEX2 (Bruker-AXS, 2004)'
_computing_data_reduction 'SAINT (Bruker-AXS, 2004)'
_computing_molecular_graphics 'ShelXle (H\"ubschle, 2011)'
_computing_publication_material 'CIFTAB-2014 (Sheldrick, 2014)'
_computing_structure_refinement 'SHELXL-2014 (Sheldrick, 2014)'
_computing_structure_solution 'SHELXS-2014 (Sheldrick, 2014)'
_diffrn_ambient_temperature 150(2)
_diffrn_detector_area_resol_mean 25
_diffrn_measured_fraction_theta_full 0.999
_diffrn_measured_fraction_theta_max 0.990
_diffrn_measurement_device 'four-circle diffractometer'
_diffrn_measurement_device_type 'Bruker D8 Venture'
_diffrn_measurement_method '\f and \w scans'
_diffrn_radiation_monochromator graphite
_diffrn_radiation_probe x-ray
_diffrn_radiation_source 'fine-focus sealed tube'
_diffrn_radiation_type MoK\a
_diffrn_radiation_wavelength 0.71073
_diffrn_reflns_av_R_equivalents 0.0623
_diffrn_reflns_av_unetI/netI 0.0616
_diffrn_reflns_Laue_measured_fraction_full 0.999
_diffrn_reflns_Laue_measured_fraction_max 0.990
_diffrn_reflns_limit_h_max 38
_diffrn_reflns_limit_h_min -39
_diffrn_reflns_limit_k_max 26
_diffrn_reflns_limit_k_min -26
_diffrn_reflns_limit_l_max 26
_diffrn_reflns_limit_l_min -25
_diffrn_reflns_number 43675
_diffrn_reflns_point_group_measured_fraction_full 0.999
_diffrn_reflns_point_group_measured_fraction_max 0.990
_diffrn_reflns_theta_full 25.500
_diffrn_reflns_theta_max 33.142
_diffrn_reflns_theta_min 2.012
_diffrn_source 'sealed X-ray tube'
_exptl_absorpt_coefficient_mu 15.968
_exptl_absorpt_correction_T_max 0.7465
_exptl_absorpt_correction_T_min 0.5367
_exptl_absorpt_correction_type multi-scan
_exptl_absorpt_process_details 'SADABS (Bruker-AXS, 2004)'
_exptl_crystal_colour yellow
_exptl_crystal_density_diffrn 3.109
_exptl_crystal_description block
_exptl_crystal_F_000 4982
_exptl_crystal_size_max 0.114
_exptl_crystal_size_mid 0.083
_exptl_crystal_size_min 0.082
_refine_diff_density_max 4.376
_refine_diff_density_min -2.777
_refine_diff_density_rms 0.370
_refine_ls_extinction_method none
_refine_ls_goodness_of_fit_ref 1.070
_refine_ls_hydrogen_treatment constr
_refine_ls_matrix_type full
_refine_ls_number_parameters 366
_refine_ls_number_reflns 11281
_refine_ls_number_restraints 36
_refine_ls_restrained_S_all 1.070
_refine_ls_R_factor_all 0.0578
_refine_ls_R_factor_gt 0.0396
_refine_ls_shift/su_max 0.001
_refine_ls_shift/su_mean 0.000
_refine_ls_structure_factor_coef Fsqd
_refine_ls_weighting_details 'w=1/[\s^2^(Fo^2^)+(0.0335P)^2^] where P=(Fo^2^+2Fc^2^)/3'
_refine_ls_weighting_scheme calc
_refine_ls_wR_factor_gt 0.0820
_refine_ls_wR_factor_ref 0.0890
_reflns_Friedel_coverage 0.000
_reflns_number_gt 8655
_reflns_number_total 11281
_reflns_threshold_expression >2\s(I)
_cod_data_source_file d1ce00319d3.cif
_cod_data_source_block 5
_cod_depositor_comments 'Adding full bibliography for 7242899--7242903.cif.'
_cod_original_cell_volume 5974.13(19)
_cod_original_sg_symbol_H-M 'C 2/c'
_cod_original_formula_sum 'C12 H12 Na4.20 O54.40 Ru2 W8'
_cod_database_code 7242903
_shelx_shelxl_version_number 2017/1
_shelx_space_group_comment
;
The symmetry employed for this shelxl refinement is uniquely defined
by the following loop, which should always be used as a source of
symmetry information in preference to the above space-group names.
They are only intended as comments.
;
_shelx_estimated_absorpt_t_min 0.263
_shelx_estimated_absorpt_t_max 0.354

loop_
_space_group_symop_operation_xyz
'x, y, z'
'-x, y, -z+1/2'
'x+1/2, y+1/2, z'
'-x+1/2, y+1/2, -z+1/2'
'-x, -y, -z'
'x, -y, z-1/2'
'-x+1/2, -y+1/2, -z'
'x+1/2, -y+1/2, z-1/2'

loop_
_atom_site_label
_atom_site_type_symbol
_atom_site_fract_x
_atom_site_fract_y
_atom_site_fract_z
_atom_site_U_iso_or_equiv
_atom_site_adp_type
_atom_site_occupancy
_atom_site_site_symmetry_order
_atom_site_calc_flag
_atom_site_refinement_flags_posn
_atom_site_refinement_flags_adp
_atom_site_refinement_flags_occupancy
_atom_site_disorder_assembly
_atom_site_disorder_group
Ru1 Ru 0.37991(3) 0.55800(3) 0.77507(4) 0.01334(10) Uani 1 1 d . . . . .
O1 O 0.3883(2) 0.4741(3) 0.5984(4) 0.0190(10) Uani 1 1 d . . . . .
O2 O 0.2569(2) 0.4896(3) 0.4512(3) 0.0207(10) Uani 1 1 d . . . . .
O3 O 0.2586(2) 0.6348(2) 0.5366(3) 0.0121(8) Uani 1 1 d . . . . .
O4 O 0.2995(2) 0.5123(3) 0.6389(3) 0.0138(9) Uani 1 1 d . . . . .
O5 O 0.3828(2) 0.6183(2) 0.6724(3) 0.0130(9) Uani 1 1 d . . . . .
O6 O 0.3076(2) 0.6443(3) 0.7166(3) 0.0130(9) Uani 1 1 d . . . . .
O7 O 0.3996(2) 0.7641(3) 0.7660(3) 0.0164(9) Uani 1 1 d . . . . .
O8 O 0.2644(2) 0.7803(3) 0.6167(3) 0.0140(9) Uani 1 1 d . . . . .
O9 O 0.3480(2) 0.7501(3) 0.5699(3) 0.0133(9) Uani 1 1 d . . . . .
O10 O 0.4238(2) 0.7251(3) 0.5055(4) 0.0253(12) Uani 1 1 d . . . . .
O11 O 0.3379(2) 0.6136(3) 0.4828(3) 0.0146(9) Uani 1 1 d . . . . .
O12 O 0.3117(3) 0.6930(3) 0.3247(4) 0.0243(11) Uani 1 1 d . . . . .
O13 O 0.1755(2) 0.6694(3) 0.5830(3) 0.0153(9) Uani 1 1 d . . . . .
O14 O 0.2196(2) 0.5352(3) 0.7005(4) 0.0218(11) Uani 1 1 d . . . . .
O15 O 0.1648(2) 0.5233(3) 0.5062(4) 0.0217(10) Uani 1 1 d . . . . .
O16 O 0.3256(3) 0.9104(3) 0.7569(4) 0.0346(14) Uani 1 1 d . . . . .
O17 O 0.4979(6) 0.9043(6) 0.9338(8) 0.106(4) Uani 1 1 d . . . . .
O18 O 0.3110(3) 0.7404(4) 0.8453(4) 0.0340(13) Uani 1 1 d . . . . .
O19 O 0.2163(3) 0.8516(3) 0.8523(4) 0.0339(14) Uani 1 1 d . . . . .
O20 O 0.4927(4) 0.7658(5) 1.0410(6) 0.067(2) Uani 1 1 d . . . . .
O21 O 0.3872(3) 0.8752(4) 1.0141(5) 0.0464(17) Uani 1 1 d . . . . .
O22 O 0.2772(4) 0.8275(4) 1.0750(5) 0.0490(18) Uani 1 1 d . . . . .
O23 O 0.3818(4) 0.6844(4) 1.1167(6) 0.075(3) Uani 1 1 d . . . . .
O24 O 0.500000 0.6872(5) 0.750000 0.0326(18) Uiso 1 2 d S . P . .
O25 O 0.500000 0.8859(8) 0.750000 0.077(4) Uiso 1 2 d S . P . .
O26 O 0.3945(4) 0.9787(5) 0.6913(6) 0.062(2) Uiso 1 1 d . . . . .
O27 O 0.3569(5) 0.8435(6) 1.2755(8) 0.054(3) Uiso 0.7 1 d . . P . .
O28 O 0.4954(8) 0.7543(10) 1.2887(12) 0.067(4) Uiso 0.5 1 d . . P . .
O29 O 0.572(3) 1.054(3) 0.618(4) 0.027(12) Uiso 0.1 1 d . . P . .
O30 O 0.4834(15) 1.1162(17) 0.792(2) 0.036(7) Uiso 0.2 1 d . . P . .
O31 O 0.5262(11) 1.0656(13) 0.6489(16) 0.074(6) Uiso 0.4 1 d . . P . .
O32 O 0.4708(11) 0.8336(14) 0.6691(17) 0.045(5) Uiso 0.3 1 d . . P . .
C1 C 0.3839(4) 0.4724(5) 0.8709(6) 0.0317(18) Uani 1 1 d . U . . .
H1 H 0.350174 0.440441 0.862061 0.038 Uiso 1 1 calc R U . . .
C2 C 0.4215(4) 0.4456(5) 0.8431(5) 0.0295(17) Uani 1 1 d . U . . .
H2 H 0.413105 0.395268 0.813942 0.035 Uiso 1 1 calc R U . . .
C3 C 0.4719(4) 0.4930(5) 0.8580(6) 0.0345(18) Uani 1 1 d . U . . .
H3 H 0.498630 0.474137 0.841050 0.041 Uiso 1 1 calc R U . . .
C4 C 0.4827(4) 0.5683(5) 0.8982(6) 0.038(2) Uani 1 1 d . U . . .
H4 H 0.515850 0.601143 0.906481 0.046 Uiso 1 1 calc R U . . .
C5 C 0.4457(5) 0.5943(5) 0.9251(6) 0.043(2) Uani 1 1 d . U . . .
H5 H 0.453514 0.645132 0.952861 0.052 Uiso 1 1 calc R U . . .
C6 C 0.3966(4) 0.5476(5) 0.9125(6) 0.0334(17) Uani 1 1 d . U . . .
H6 H 0.371352 0.566534 0.932081 0.040 Uiso 1 1 calc R U . . .
W1 W 0.32350(2) 0.53994(2) 0.54977(2) 0.01233(6) Uani 1 1 d . . . . .
W2 W 0.33598(2) 0.71861(2) 0.65860(2) 0.01080(5) Uani 1 1 d . . . . .
W3 W 0.33843(2) 0.71801(2) 0.44235(2) 0.01347(6) Uani 1 1 d . . . . .
W4 W 0.22259(2) 0.57654(2) 0.61132(2) 0.01335(6) Uani 1 1 d . . . . .
Na1 Na 0.40114(19) 0.8319(2) 0.8957(3) 0.0185(8) Uani 0.7 1 d . . P . .
Na2 Na 0.30861(19) 0.7720(2) 0.9790(3) 0.0160(8) Uani 0.7 1 d . . P . .
Na3 Na 0.4863(2) 0.7921(3) 0.6470(4) 0.0330(11) Uani 0.7 1 d . . P . .

loop_
_atom_site_aniso_label
_atom_site_aniso_U_11
_atom_site_aniso_U_22
_atom_site_aniso_U_33
_atom_site_aniso_U_23
_atom_site_aniso_U_13
_atom_site_aniso_U_12
Ru1 0.0138(2) 0.0120(2) 0.0102(2) 0.00362(18) 0.0053(2) 0.00023(18)
O1 0.024(3) 0.012(2) 0.022(3) 0.0002(18) 0.014(2) 0.0037(19)
O2 0.023(2) 0.016(2) 0.015(2) -0.0027(19) 0.007(2) -0.001(2)
O3 0.016(2) 0.010(2) 0.012(2) 0.0043(16) 0.0098(19) 0.0029(17)
O4 0.014(2) 0.011(2) 0.011(2) 0.0028(16) 0.0048(18) 0.0005(17)
O5 0.017(2) 0.010(2) 0.016(2) 0.0048(17) 0.0124(19) 0.0024(17)
O6 0.019(2) 0.011(2) 0.014(2) 0.0020(16) 0.013(2) 0.0007(17)
O7 0.017(2) 0.016(2) 0.010(2) -0.0004(17) 0.0054(19) -0.0008(18)
O8 0.018(2) 0.014(2) 0.012(2) -0.0017(17) 0.0094(19) -0.0022(18)
O9 0.014(2) 0.009(2) 0.015(2) 0.0004(16) 0.0080(19) -0.0029(17)
O10 0.018(2) 0.024(3) 0.033(3) 0.012(2) 0.015(2) 0.006(2)
O11 0.020(2) 0.014(2) 0.015(2) 0.0074(17) 0.014(2) 0.0087(18)
O12 0.037(3) 0.024(3) 0.022(3) 0.004(2) 0.023(3) 0.009(2)
O13 0.017(2) 0.016(2) 0.018(2) 0.0061(18) 0.013(2) 0.0033(18)
O14 0.024(3) 0.023(3) 0.021(3) 0.007(2) 0.016(2) 0.000(2)
O15 0.019(2) 0.019(2) 0.027(3) -0.002(2) 0.014(2) -0.004(2)
O16 0.034(3) 0.029(3) 0.037(4) -0.007(3) 0.019(3) 0.010(3)
O17 0.140(10) 0.108(9) 0.090(8) -0.031(7) 0.080(8) -0.041(7)
O18 0.043(3) 0.040(3) 0.023(3) -0.001(3) 0.023(3) 0.007(3)
O19 0.051(4) 0.024(3) 0.026(3) 0.007(2) 0.024(3) 0.014(3)
O20 0.058(5) 0.069(6) 0.066(6) -0.004(5) 0.034(5) 0.011(4)
O21 0.052(4) 0.044(4) 0.041(4) 0.003(3) 0.027(4) 0.008(3)
O22 0.080(5) 0.029(3) 0.047(4) 0.004(3) 0.043(4) 0.007(4)
O23 0.090(6) 0.030(4) 0.059(6) 0.001(4) 0.023(5) 0.002(4)
C1 0.032(4) 0.030(4) 0.021(3) 0.017(3) 0.010(3) -0.004(3)
C2 0.028(3) 0.023(3) 0.016(3) 0.008(3) 0.002(3) 0.003(3)
C3 0.025(3) 0.048(4) 0.022(3) 0.018(3) 0.010(3) 0.013(3)
C4 0.025(4) 0.044(4) 0.017(3) 0.022(3) -0.002(3) -0.004(3)
C5 0.048(4) 0.026(4) 0.014(3) 0.002(3) -0.002(3) 0.003(3)
C6 0.042(4) 0.038(4) 0.017(3) 0.014(3) 0.017(3) 0.011(3)
W1 0.01538(12) 0.00933(11) 0.01268(11) 0.00092(9) 0.00877(10) 0.00134(9)
W2 0.01213(11) 0.00950(11) 0.00928(11) 0.00124(8) 0.00578(9) 0.00016(9)
W3 0.01604(12) 0.01319(12) 0.01544(12) 0.00384(9) 0.01180(11) 0.00352(9)
W4 0.01389(12) 0.01108(11) 0.01584(12) 0.00329(9) 0.00947(10) 0.00028(9)
Na1 0.0193(19) 0.0170(19) 0.019(2) 0.0004(16) 0.0119(17) 0.0036(16)
Na2 0.024(2) 0.0137(18) 0.0101(17) 0.0049(14) 0.0101(17) 0.0060(15)
Na3 0.027(2) 0.030(3) 0.028(3) 0.002(2) 0.010(2) 0.006(2)

loop_
_atom_type_symbol
_atom_type_description
_atom_type_scat_dispersion_real
_atom_type_scat_dispersion_imag
_atom_type_scat_source
Ru Ru -1.2594 0.8363 'International Tables Vol C Tables 4.2.6.8 and 6.1.1.4'
O O 0.0106 0.0060 'International Tables Vol C Tables 4.2.6.8 and 6.1.1.4'
C C 0.0033 0.0016 'International Tables Vol C Tables 4.2.6.8 and 6.1.1.4'
W W -0.8490 6.8722 'International Tables Vol C Tables 4.2.6.8 and 6.1.1.4'
H H 0.0000 0.0000 'International Tables Vol C Tables 4.2.6.8 and 6.1.1.4'
Na Na 0.0362 0.0249 'International Tables Vol C Tables 4.2.6.8 and 6.1.1.4'

loop_
_geom_angle_atom_site_label_1
_geom_angle_atom_site_label_2
_geom_angle_atom_site_label_3
_geom_angle
_geom_angle_site_symmetry_1
_geom_angle_site_symmetry_3
_geom_angle_publ_flag
O6 Ru1 O5 73.85(16) . . ?
O6 Ru1 O4 75.40(17) . . ?
O5 Ru1 O4 75.47(17) . . ?
O6 Ru1 C5 101.0(3) . . ?
O5 Ru1 C5 118.5(3) . . ?
O4 Ru1 C5 164.4(3) . . ?
O6 Ru1 C4 127.5(3) . . ?
O5 Ru1 C4 98.3(3) . . ?
O4 Ru1 C4 154.3(3) . . ?
C5 Ru1 C4 36.9(4) . . ?
O6 Ru1 C6 96.5(3) . . ?
O5 Ru1 C6 153.2(3) . . ?
O4 Ru1 C6 127.1(3) . . ?
C5 Ru1 C6 37.6(4) . . ?
C4 Ru1 C6 67.3(3) . . ?
O6 Ru1 C2 152.8(3) . . ?
O5 Ru1 C2 129.6(3) . . ?
O4 Ru1 C2 95.8(2) . . ?
C5 Ru1 C2 80.5(3) . . ?
C4 Ru1 C2 68.7(3) . . ?
C6 Ru1 C2 68.0(3) . . ?
O6 Ru1 C1 117.5(3) . . ?
O5 Ru1 C1 166.5(3) . . ?
O4 Ru1 C1 99.5(3) . . ?
C5 Ru1 C1 68.4(3) . . ?
C4 Ru1 C1 80.7(3) . . ?
C6 Ru1 C1 38.1(3) . . ?
C2 Ru1 C1 37.5(3) . . ?
O6 Ru1 C3 165.2(3) . . ?
O5 Ru1 C3 103.1(3) . . ?
O4 Ru1 C3 118.3(3) . . ?
C5 Ru1 C3 67.4(4) . . ?
C4 Ru1 C3 37.9(3) . . ?
C6 Ru1 C3 79.8(3) . . ?
C2 Ru1 C3 37.9(3) . . ?
C1 Ru1 C3 67.9(3) . . ?
O6 Ru1 W2 38.30(11) . . ?
O5 Ru1 W2 38.63(11) . . ?
O4 Ru1 W2 83.31(12) . . ?
C5 Ru1 W2 103.4(2) . . ?
C4 Ru1 W2 107.6(2) . . ?
C6 Ru1 W2 121.9(2) . . ?
C2 Ru1 W2 168.1(2) . . ?
C1 Ru1 W2 154.4(2) . . ?
C3 Ru1 W2 133.0(2) . . ?
W1 O3 W4 99.45(16) . . ?
W1 O3 W2 100.75(17) . . ?
W4 O3 W2 99.89(16) . . ?
W1 O4 W4 113.1(2) . . ?
W1 O4 Ru1 102.80(19) . . ?
W4 O4 Ru1 101.86(19) . . ?
W2 O5 Ru1 100.94(18) . . ?
W2 O5 W1 113.5(2) . . ?
Ru1 O5 W1 99.42(17) . . ?
W2 O6 Ru1 101.78(18) . . ?
W2 O6 W4 113.9(2) . . ?
Ru1 O6 W4 99.91(18) . . ?
W2 O7 Na3 139.0(3) . 2_656 ?
W2 O7 Na1 131.2(2) . . ?
Na3 O7 Na1 89.9(2) 2_656 . ?
W2 O8 W3 145.8(2) . 7_566 ?
W2 O9 W3 145.5(2) . . ?
W2 O9 Na3 117.0(2) . . ?
W3 O9 Na3 83.15(16) . . ?
W3 O10 Na3 120.0(3) . . ?
W1 O11 W3 152.7(2) . . ?
W4 O13 W3 153.3(2) . 7_566 ?
Na1 O17 Na3 87.0(3) . 2_656 ?
Na2 O18 Na1 94.9(2) . . ?
Na1 O21 Na2 95.4(3) . . ?
Na2 O22 Na2 93.6(2) . 7_567 ?
Na3 O24 Na3 83.4(4) 2_656 . ?
O32 O25 O32 103(2) . 2_656 ?
O32 O25 Na3 17.6(9) . . ?
O32 O25 Na3 94.0(11) 2_656 . ?
O32 O25 Na3 94.0(11) . 2_656 ?
O32 O25 Na3 17.6(9) 2_656 2_656 ?
Na3 O25 Na3 89.9(5) . 2_656 ?
O30 O31 O29 142(3) 2_656 . ?
Na3 O32 O25 137(2) . . ?
Na3 O32 Na3 107.0(16) . 2_656 ?
O25 O32 Na3 54.9(9) . 2_656 ?
C2 C1 C6 119.0(8) . . ?
C2 C1 Ru1 71.0(4) . . ?
C6 C1 Ru1 70.5(4) . . ?
C2 C1 H1 120.5 . . ?
C6 C1 H1 120.5 . . ?
Ru1 C1 H1 130.5 . . ?
C1 C2 C3 119.8(8) . . ?
C1 C2 Ru1 71.5(4) . . ?
C3 C2 Ru1 71.4(5) . . ?
C1 C2 H2 120.1 . . ?
C3 C2 H2 120.1 . . ?
Ru1 C2 H2 129.4 . . ?
C4 C3 C2 119.9(8) . . ?
C4 C3 Ru1 70.5(5) . . ?
C2 C3 Ru1 70.7(4) . . ?
C4 C3 H3 120.1 . . ?
C2 C3 H3 120.1 . . ?
Ru1 C3 H3 131.5 . . ?
C5 C4 C3 120.0(8) . . ?
C5 C4 Ru1 71.4(5) . . ?
C3 C4 Ru1 71.5(5) . . ?
C5 C4 H4 120.0 . . ?
C3 C4 H4 120.0 . . ?
Ru1 C4 H4 129.4 . . ?
C4 C5 C6 120.8(9) . . ?
C4 C5 Ru1 71.7(5) . . ?
C6 C5 Ru1 71.3(5) . . ?
C4 C5 H5 119.6 . . ?
C6 C5 H5 119.6 . . ?
Ru1 C5 H5 129.9 . . ?
C5 C6 C1 120.5(8) . . ?
C5 C6 Ru1 71.1(5) . . ?
C1 C6 Ru1 71.4(4) . . ?
C5 C6 H6 119.8 . . ?
C1 C6 H6 119.8 . . ?
Ru1 C6 H6 130.4 . . ?
O2 W1 O1 103.3(2) . . ?
O2 W1 O11 99.6(2) . . ?
O1 W1 O11 104.0(2) . . ?
O2 W1 O4 93.6(2) . . ?
O1 W1 O4 97.1(2) . . ?
O11 W1 O4 151.73(18) . . ?
O2 W1 O5 162.5(2) . . ?
O1 W1 O5 91.9(2) . . ?
O11 W1 O5 84.80(18) . . ?
O4 W1 O5 75.72(16) . . ?
O2 W1 O3 92.1(2) . . ?
O1 W1 O3 161.9(2) . . ?
O11 W1 O3 82.40(16) . . ?
O4 W1 O3 72.18(16) . . ?
O5 W1 O3 71.57(16) . . ?
O7 W2 O9 104.0(2) . . ?
O7 W2 O8 102.9(2) . . ?
O9 W2 O8 98.03(19) . . ?
O7 W2 O6 97.7(2) . . ?
O9 W2 O6 155.03(19) . . ?
O8 W2 O6 88.91(18) . . ?
O7 W2 O5 98.7(2) . . ?
O9 W2 O5 87.43(18) . . ?
O8 W2 O5 155.60(19) . . ?
O6 W2 O5 77.08(17) . . ?
O7 W2 O3 167.80(18) . . ?
O9 W2 O3 84.39(17) . . ?
O8 W2 O3 84.37(17) . . ?
O6 W2 O3 72.38(16) . . ?
O5 W2 O3 72.46(17) . . ?
O7 W2 Ru1 88.18(15) . . ?
O9 W2 Ru1 127.86(14) . . ?
O8 W2 Ru1 128.82(13) . . ?
O6 W2 Ru1 39.92(12) . . ?
O5 W2 Ru1 40.43(12) . . ?
O3 W2 Ru1 79.64(10) . . ?
O10 W3 O12 101.2(3) . . ?
O10 W3 O11 96.9(2) . . ?
O12 W3 O11 96.6(2) . . ?
O10 W3 O13 93.4(2) . 7_566 ?
O12 W3 O13 95.1(2) . 7_566 ?
O11 W3 O13 162.61(17) . 7_566 ?
O10 W3 O9 91.4(2) . . ?
O12 W3 O9 167.3(2) . . ?
O11 W3 O9 83.16(17) . . ?
O13 W3 O9 82.63(17) 7_566 . ?
O10 W3 O8 170.9(2) . 7_566 ?
O12 W3 O8 87.5(2) . 7_566 ?
O11 W3 O8 84.67(17) . 7_566 ?
O13 W3 O8 83.01(17) 7_566 7_566 ?
O9 W3 O8 79.86(16) . 7_566 ?
O10 W3 Na3 34.1(2) . . ?
O12 W3 Na3 132.77(19) . . ?
O11 W3 Na3 102.17(16) . . ?
O13 W3 Na3 78.91(16) 7_566 . ?
O9 W3 Na3 59.18(14) . . ?
O8 W3 Na3 136.78(14) 7_566 . ?
O15 W4 O14 104.3(2) . . ?
O15 W4 O13 99.6(2) . . ?
O14 W4 O13 101.8(2) . . ?
O15 W4 O4 92.7(2) . . ?
O14 W4 O4 97.7(2) . . ?
O13 W4 O4 153.48(18) . . ?
O15 W4 O6 161.35(19) . . ?
O14 W4 O6 92.0(2) . . ?
O13 W4 O6 85.56(18) . . ?
O4 W4 O6 75.92(17) . . ?
O15 W4 O3 90.8(2) . . ?
O14 W4 O3 162.4(2) . . ?
O13 W4 O3 84.21(17) . . ?
O4 W4 O3 72.17(16) . . ?
O6 W4 O3 71.84(16) . . ?
O16 Na1 O21 103.8(2) . . ?
O16 Na1 O20 170.3(3) . . ?
O21 Na1 O20 79.0(3) . . ?
O16 Na1 O18 89.5(2) . . ?
O21 Na1 O18 84.3(2) . . ?
O20 Na1 O18 100.1(3) . . ?
O16 Na1 O17 93.0(3) . . ?
O21 Na1 O17 105.5(3) . . ?
O20 Na1 O17 77.3(3) . . ?
O18 Na1 O17 169.0(3) . . ?
O16 Na1 O7 78.1(2) . . ?
O21 Na1 O7 167.9(3) . . ?
O20 Na1 O7 101.1(2) . . ?
O18 Na1 O7 83.8(2) . . ?
O17 Na1 O7 86.2(3) . . ?
O16 Na1 Na3 99.4(2) . 2_656 ?
O21 Na1 Na3 145.3(2) . 2_656 ?
O20 Na1 Na3 74.2(2) . 2_656 ?
O18 Na1 Na3 121.6(2) . 2_656 ?
O17 Na1 Na3 47.4(3) . 2_656 ?
O7 Na1 Na3 43.52(14) . 2_656 ?
O16 Na1 Na2 103.85(19) . . ?
O21 Na1 Na2 42.79(19) . . ?
O20 Na1 Na2 84.6(2) . . ?
O18 Na1 Na2 42.03(15) . . ?
O17 Na1 Na2 146.6(3) . . ?
O7 Na1 Na2 125.15(18) . . ?
Na3 Na1 Na2 150.61(16) 2_656 . ?
O18 Na2 O19 80.7(2) . . ?
O18 Na2 O22 162.4(3) . . ?
O19 Na2 O22 81.7(2) . . ?
O18 Na2 O23 110.4(3) . . ?
O19 Na2 O23 164.9(3) . . ?
O22 Na2 O23 86.9(3) . . ?
O18 Na2 O21 84.3(2) . . ?
O19 Na2 O21 91.2(2) . . ?
O22 Na2 O21 96.5(3) . . ?
O23 Na2 O21 100.0(3) . . ?
O18 Na2 O22 91.3(2) . 7_567 ?
O19 Na2 O22 83.8(2) . 7_567 ?
O22 Na2 O22 86.4(3) . 7_567 ?
O23 Na2 O22 85.6(3) . 7_567 ?
O21 Na2 O22 173.8(3) . 7_567 ?
O18 Na2 Na2 131.7(2) . 7_567 ?
O19 Na2 Na2 80.1(2) . 7_567 ?
O22 Na2 Na2 43.47(18) . 7_567 ?
O23 Na2 Na2 84.8(3) . 7_567 ?
O21 Na2 Na2 139.7(2) . 7_567 ?
O22 Na2 Na2 42.90(17) 7_567 7_567 ?
O18 Na2 Na1 43.05(17) . . ?
O19 Na2 Na1 89.62(18) . . ?
O22 Na2 Na1 137.4(2) . . ?
O23 Na2 Na1 105.5(3) . . ?
O21 Na2 Na1 41.77(17) . . ?
O22 Na2 Na1 134.2(2) 7_567 . ?
Na2 Na2 Na1 169.47(18) 7_567 . ?
O32 Na3 O10 126.4(14) . . ?
O32 Na3 O25 25.7(14) . . ?
O10 Na3 O25 151.9(3) . . ?
O32 Na3 O7 121.6(14) . 2_656 ?
O10 Na3 O7 111.7(3) . 2_656 ?
O25 Na3 O7 95.9(2) . 2_656 ?
O32 Na3 O24 98.9(14) . . ?
O10 Na3 O24 96.6(3) . . ?
O25 Na3 O24 93.4(3) . . ?
O7 Na3 O24 79.25(18) 2_656 . ?
O32 Na3 O17 85.0(14) . 2_656 ?
O10 Na3 O17 91.6(3) . 2_656 ?
O25 Na3 O17 84.4(4) . 2_656 ?
O7 Na3 O17 87.4(3) 2_656 2_656 ?
O24 Na3 O17 166.2(3) . 2_656 ?
O32 Na3 O32 48.9(16) . 2_656 ?
O10 Na3 O32 154.8(6) . 2_656 ?
O25 Na3 O32 31.1(5) . 2_656 ?
O7 Na3 O32 81.4(5) 2_656 2_656 ?
O24 Na3 O32 63.7(5) . 2_656 ?
O17 Na3 O32 111.0(6) 2_656 2_656 ?
O32 Na3 O9 72.7(13) . . ?
O10 Na3 O9 62.31(19) . . ?
O25 Na3 O9 95.3(2) . . ?
O7 Na3 O9 152.9(2) 2_656 . ?
O24 Na3 O9 75.49(16) . . ?
O17 Na3 O9 118.3(3) 2_656 . ?
O32 Na3 O9 96.0(5) 2_656 . ?
O32 Na3 Na3 55.7(14) . 2_656 ?
O10 Na3 Na3 137.8(2) . 2_656 ?
O25 Na3 Na3 45.1(3) . 2_656 ?
O7 Na3 Na3 86.9(2) 2_656 2_656 ?
O24 Na3 Na3 48.29(18) . 2_656 ?
O17 Na3 Na3 128.0(3) 2_656 2_656 ?
O32 Na3 Na3 17.4(5) 2_656 2_656 ?
O9 Na3 Na3 83.7(2) . 2_656 ?
O32 Na3 Na1 121.6(13) . 2_656 ?
O10 Na3 Na1 89.9(2) . 2_656 ?
O25 Na3 Na1 106.5(2) . 2_656 ?
O7 Na3 Na1 46.60(15) 2_656 2_656 ?
O24 Na3 Na1 123.04(19) . 2_656 ?
O17 Na3 Na1 45.6(3) 2_656 2_656 ?
O32 Na3 Na1 113.8(5) 2_656 2_656 ?
O9 Na3 Na1 149.5(2) . 2_656 ?
Na3 Na3 Na1 126.8(2) 2_656 2_656 ?
O32 Na3 W3 102.0(14) . . ?
O10 Na3 W3 25.82(14) . . ?
O25 Na3 W3 127.56(18) . . ?
O7 Na3 W3 136.4(2) 2_656 . ?
O24 Na3 W3 93.48(17) . . ?
O17 Na3 W3 98.7(3) 2_656 . ?
O32 Na3 W3 133.6(5) 2_656 . ?
O9 Na3 W3 37.67(10) . . ?
Na3 Na3 W3 119.9(2) 2_656 . ?
Na1 Na3 W3 112.56(15) 2_656 . ?

loop_
_geom_bond_atom_site_label_1
_geom_bond_atom_site_label_2
_geom_bond_distance
_geom_bond_site_symmetry_2
_geom_bond_publ_flag
Ru1 O6 2.078(4) . ?
Ru1 O5 2.094(4) . ?
Ru1 O4 2.115(4) . ?
Ru1 C5 2.150(8) . ?
Ru1 C4 2.154(8) . ?
Ru1 C6 2.154(8) . ?
Ru1 C2 2.158(7) . ?
Ru1 C1 2.165(7) . ?
Ru1 C3 2.167(8) . ?
Ru1 W2 3.1704(6) . ?
O1 W1 1.734(5) . ?
O2 W1 1.731(5) . ?
O3 W1 2.227(4) . ?
O3 W4 2.227(4) . ?
O3 W2 2.305(4) . ?
O4 W1 2.036(4) . ?
O4 W4 2.036(4) . ?
O5 W2 2.016(4) . ?
O5 W1 2.158(5) . ?
O6 W2 2.007(4) . ?
O6 W4 2.131(4) . ?
O7 W2 1.735(4) . ?
O7 Na3 2.374(7) 2_656 ?
O7 Na1 2.505(6) . ?
O8 W2 1.832(4) . ?
O8 W3 2.163(4) 7_566 ?
O9 W2 1.821(4) . ?
O9 W3 2.140(4) . ?
O9 Na3 3.007(6) . ?
O10 W3 1.749(5) . ?
O10 Na3 2.254(8) . ?
O11 W1 1.891(4) . ?
O11 W3 1.915(4) . ?
O12 W3 1.760(5) . ?
O13 W4 1.863(4) . ?
O13 W3 1.953(4) 7_566 ?
O14 W4 1.743(5) . ?
O15 W4 1.742(5) . ?
O16 Na1 2.371(7) . ?
O17 Na1 2.467(11) . ?
O17 Na3 2.541(11) 2_656 ?
O18 Na2 2.413(6) . ?
O18 Na1 2.460(7) . ?
O19 Na2 2.428(7) . ?
O20 Na1 2.426(9) . ?
O21 Na1 2.403(7) . ?
O21 Na2 2.450(8) . ?
O22 Na2 2.435(7) . ?
O22 Na2 2.461(8) 7_567 ?
O23 Na2 2.442(9) . ?
O24 Na3 2.396(8) 2_656 ?
O24 Na3 2.396(8) . ?
O25 O32 1.43(2) . ?
O25 O32 1.43(2) 2_656 ?
O25 Na3 2.257(10) . ?
O25 Na3 2.257(10) 2_656 ?
O28 O28 1.49(3) 2_657 ?
O29 O31 1.57(5) . ?
O30 O31 1.46(3) 2_656 ?
O32 Na3 0.99(2) . ?
O32 Na3 2.75(2) 2_656 ?
C1 C2 1.390(12) . ?
C1 C6 1.408(12) . ?
C1 H1 0.9500 . ?
C2 C3 1.405(11) . ?
C2 H2 0.9500 . ?
C3 C4 1.405(13) . ?
C3 H3 0.9500 . ?
C4 C5 1.360(14) . ?
C4 H4 0.9500 . ?
C5 C6 1.386(13) . ?
C5 H5 0.9500 . ?
C6 H6 0.9500 . ?
W3 Na3 3.476(5) . ?
Na1 Na3 3.448(6) 2_656 ?
Na1 Na2 3.591(5) . ?
Na2 Na2 3.570(7) 7_567 ?
Na3 Na3 3.189(10) 2_656 ?
